data_4332999
loop_
_publ_author_name
'Chi, Ying-Nan'
'Huang, Kun-Lin'
'Cui, Feng-Yun'
'Xu, Yan-Qing'
'Hu, Chang-Wen'

_publ_section_title
;
 Structural Diversity of Silver(I) 4,6-Dipyridyl-2-Aminopyrimidine
 Complexes:&#x00A0; Effect of Counteranions and Ligand Isomerism
;
_journal_issue 26
_journal_name_full 'Inorganic Chemistry'
_journal_page_first 10605
_journal_page_last 10612
_journal_paper_doi 10.1021/ic061231v
_journal_volume 45
_journal_year 2006
_chemical_formula_sum 'C28 H22 Ag2 N12 O6'
_chemical_formula_weight 838.32
_chemical_name_systematic
; 
 ? 
;
_space_group_IT_number 2
_symmetry_cell_setting triclinic
_symmetry_space_group_name_Hall '-P 1'
_symmetry_space_group_name_H-M 'P -1'
_atom_sites_solution_hydrogens geom
_atom_sites_solution_primary direct
_atom_sites_solution_secondary difmap
_audit_creation_method SHELXL-97
_cell_angle_alpha 96.802(14)
_cell_angle_beta 90.398(17)
_cell_angle_gamma 109.199(14)
_cell_formula_units_Z 1
_cell_length_a 8.091(9)
_cell_length_b 8.980(10)
_cell_length_c 10.786(12)
_cell_measurement_reflns_used 1878
_cell_measurement_temperature 298(2)
_cell_measurement_theta_max 28.08
_cell_measurement_theta_min 2.42
_cell_volume 734.0(14)
_computing_cell_refinement 'Bruker SMART'
_computing_data_collection 'Bruker SMART'
_computing_data_reduction 'Bruker SAINT'
_computing_molecular_graphics 'Bruker SHELXTL'
_computing_publication_material 'Bruker SHELXTL'
_computing_structure_refinement 'SHELXL-97 (Sheldrick, 1997)'
_computing_structure_solution 'SHELXS-97 (Sheldrick, 1990)'
_diffrn_ambient_temperature 298(2)
_diffrn_measured_fraction_theta_full 0.947
_diffrn_measured_fraction_theta_max 0.947
_diffrn_measurement_device_type 'CCD area detector'
_diffrn_measurement_method 'phi and omega scans'
_diffrn_radiation_monochromator graphite
_diffrn_radiation_source 'fine-focus sealed tube'
_diffrn_radiation_type MoK\a
_diffrn_radiation_wavelength 0.71073
_diffrn_reflns_av_R_equivalents 0.0274
_diffrn_reflns_av_sigmaI/netI 0.0616
_diffrn_reflns_limit_h_max 9
_diffrn_reflns_limit_h_min -8
_diffrn_reflns_limit_k_max 10
_diffrn_reflns_limit_k_min -10
_diffrn_reflns_limit_l_max 12
_diffrn_reflns_limit_l_min -12
_diffrn_reflns_number 3446
_diffrn_reflns_theta_full 25.00
_diffrn_reflns_theta_max 25.00
_diffrn_reflns_theta_min 2.42
_exptl_absorpt_coefficient_mu 1.401
_exptl_absorpt_correction_T_max 0.7573
_exptl_absorpt_correction_T_min 0.6251
_exptl_absorpt_correction_type multi-scan
_exptl_absorpt_process_details sadabs
_exptl_crystal_colour yellow
_exptl_crystal_density_diffrn 1.897
_exptl_crystal_density_method 'not measured'
_exptl_crystal_description cubic
_exptl_crystal_F_000 416
_exptl_crystal_size_max 0.37
_exptl_crystal_size_mid 0.31
_exptl_crystal_size_min 0.21
_refine_diff_density_max 1.551
_refine_diff_density_min -2.493
_refine_diff_density_rms 0.195
_refine_ls_extinction_coef 0.004(4)
_refine_ls_extinction_expression Fc^*^=kFc[1+0.001xFc^2^\l^3^/sin(2\q)]^-1/4^
_refine_ls_extinction_method SHELXL
_refine_ls_goodness_of_fit_ref 1.016
_refine_ls_hydrogen_treatment constr
_refine_ls_matrix_type full
_refine_ls_number_parameters 218
_refine_ls_number_reflns 2462
_refine_ls_number_restraints 0
_refine_ls_restrained_S_all 1.016
_refine_ls_R_factor_all 0.0865
_refine_ls_R_factor_gt 0.0633
_refine_ls_shift/su_max 0.000
_refine_ls_shift/su_mean 0.000
_refine_ls_structure_factor_coef Fsqd
_refine_ls_weighting_details 'calc w=1/[\s^2^(Fo^2^)+(0.1494P)^2^+5.1789P] where P=(Fo^2^+2Fc^2^)/3'
_refine_ls_weighting_scheme calc
_refine_ls_wR_factor_gt 0.1893
_refine_ls_wR_factor_ref 0.2343
_reflns_number_gt 1906
_reflns_number_total 2462
_reflns_threshold_expression >2sigma(I)
_cod_data_source_file ic061231vsup1.cif
_cod_data_source_block 050626g
_cod_depositor_comments
;
The following automatic conversions were performed:

'_symmetry_cell_setting' value 'Triclinic' changed to 'triclinic'
according to /home/saulius/struct/CIF-dictionaries/cif_core.dic
dictionary named 'cif_core.dic' version 2.4.2 from 2011-04-26.

Automatic conversion script
Id: cif_fix_values 1891 2012-01-12 08:04:46Z andrius 
;
_cod_original_sg_symbol_H-M P-1
_cod_database_code 4332999

loop_
_symmetry_equiv_pos_as_xyz
'x, y, z'
'-x, -y, -z'

loop_
_atom_site_label
_atom_site_type_symbol
_atom_site_fract_x
_atom_site_fract_y
_atom_site_fract_z
_atom_site_U_iso_or_equiv
_atom_site_adp_type
_atom_site_occupancy
_atom_site_symmetry_multiplicity
_atom_site_calc_flag
_atom_site_refinement_flags
Ag1 Ag 0.48047(11) 0.68927(9) 0.25349(7) 0.0470(4) Uani 1 1 d .
N1 N 0.5534(10) 0.4254(10) 0.1703(7) 0.0345(18) Uani 1 1 d .
N2 N 0.5309(9) 0.2817(9) -0.0343(7) 0.0335(18) Uani 1 1 d .
N3 N 0.7610(10) 0.5087(10) 0.0249(8) 0.041(2) Uani 1 1 d .
H3A H 0.8146 0.5913 0.0770 0.049 Uiso 1 1 calc R
H3B H 0.8019 0.4954 -0.0474 0.049 Uiso 1 1 calc R
N4 N 0.3548(11) 0.4909(10) 0.3639(8) 0.0392(19) Uani 1 1 d .
N5 N 0.3434(11) 0.0634(11) -0.2225(8) 0.044(2) Uani 1 1 d .
N6 N 0.1079(11) 0.7609(11) 0.2559(8) 0.043(2) Uani 1 1 d .
O1 O 0.2166(12) 0.8268(11) 0.3426(10) 0.073(3) Uani 1 1 d .
O2 O 0.0938(12) 0.6240(11) 0.2089(9) 0.066(2) Uani 1 1 d .
O3 O 0.0120(13) 0.8296(13) 0.2166(10) 0.077(3) Uani 1 1 d .
C1 C 0.6128(11) 0.4001(11) 0.0567(9) 0.034(2) Uani 1 1 d .
C2 C 0.3895(12) 0.1677(11) -0.0030(9) 0.034(2) Uani 1 1 d .
C3 C 0.3270(12) 0.1745(12) 0.1174(9) 0.038(2) Uani 1 1 d .
H3 H 0.2328 0.0924 0.1409 0.045 Uiso 1 1 calc R
C4 C 0.4122(12) 0.3094(12) 0.2000(9) 0.034(2) Uani 1 1 d .
C5 C 0.3404(12) 0.3406(12) 0.3247(9) 0.037(2) Uani 1 1 d .
C6 C 0.2637(14) 0.2148(12) 0.3961(10) 0.041(2) Uani 1 1 d .
H6 H 0.2578 0.1111 0.3680 0.050 Uiso 1 1 calc R
C7 C 0.1980(14) 0.2520(13) 0.5092(10) 0.046(3) Uani 1 1 d .
H7 H 0.1448 0.1718 0.5577 0.055 Uiso 1 1 calc R
C8 C 0.2105(14) 0.4050(12) 0.5506(9) 0.040(2) Uani 1 1 d .
H8 H 0.1674 0.4303 0.6270 0.048 Uiso 1 1 calc R
C9 C 0.2888(14) 0.5217(14) 0.4761(10) 0.045(3) Uani 1 1 d .
H9 H 0.2966 0.6259 0.5040 0.054 Uiso 1 1 calc R
C10 C 0.3016(12) 0.0345(11) -0.1034(9) 0.034(2) Uani 1 1 d .
C11 C 0.1854(14) -0.1083(12) -0.0780(10) 0.044(2) Uani 1 1 d .
H11 H 0.1572 -0.1244 0.0039 0.052 Uiso 1 1 calc R
C12 C 0.1106(14) -0.2279(13) -0.1756(11) 0.048(3) Uani 1 1 d .
H12 H 0.0316 -0.3247 -0.1597 0.058 Uiso 1 1 calc R
C13 C 0.1541(14) -0.2023(12) -0.2952(10) 0.042(2) Uani 1 1 d .
H13 H 0.1073 -0.2810 -0.3622 0.050 Uiso 1 1 calc R
C14 C 0.2705(15) -0.0549(12) -0.3132(10) 0.044(2) Uani 1 1 d .
H14 H 0.2998 -0.0375 -0.3947 0.053 Uiso 1 1 calc R

loop_
_atom_site_aniso_label
_atom_site_aniso_U_11
_atom_site_aniso_U_22
_atom_site_aniso_U_33
_atom_site_aniso_U_23
_atom_site_aniso_U_13
_atom_site_aniso_U_12
Ag1 0.0562(6) 0.0376(6) 0.0391(6) 0.0049(3) 0.0144(4) 0.0044(4)
N1 0.032(4) 0.037(4) 0.030(4) 0.003(3) 0.005(3) 0.005(3)
N2 0.027(4) 0.035(4) 0.033(4) -0.001(3) 0.003(3) 0.004(3)
N3 0.036(4) 0.037(5) 0.036(4) 0.001(4) 0.007(3) -0.004(3)
N4 0.038(4) 0.037(5) 0.040(5) 0.003(4) 0.006(4) 0.011(4)
N5 0.041(5) 0.045(5) 0.036(5) -0.011(4) 0.003(4) 0.007(4)
N6 0.038(4) 0.043(5) 0.041(5) 0.009(4) 0.014(4) 0.005(4)
O1 0.069(6) 0.057(5) 0.081(6) -0.019(5) -0.025(5) 0.015(4)
O2 0.063(5) 0.053(5) 0.068(6) -0.017(4) 0.008(4) 0.008(4)
O3 0.071(6) 0.092(8) 0.082(7) 0.035(6) 0.009(5) 0.039(6)
C1 0.025(4) 0.036(5) 0.037(5) 0.008(4) 0.004(4) 0.005(4)
C2 0.030(5) 0.032(5) 0.037(5) -0.002(4) 0.004(4) 0.010(4)
C3 0.033(5) 0.037(5) 0.034(5) 0.002(4) 0.010(4) 0.002(4)
C4 0.032(5) 0.037(5) 0.031(5) 0.007(4) 0.004(4) 0.008(4)
C5 0.029(5) 0.045(6) 0.031(5) -0.005(4) 0.002(4) 0.009(4)
C6 0.052(6) 0.026(5) 0.042(6) 0.015(4) 0.011(5) 0.003(4)
C7 0.048(6) 0.038(6) 0.046(6) 0.013(5) 0.009(5) 0.005(5)
C8 0.054(6) 0.036(5) 0.029(5) 0.018(4) 0.013(4) 0.009(4)
C9 0.047(6) 0.047(6) 0.035(5) -0.006(5) 0.009(4) 0.012(5)
C10 0.030(5) 0.030(5) 0.038(5) 0.001(4) 0.002(4) 0.009(4)
C11 0.048(6) 0.035(5) 0.040(6) 0.003(4) 0.008(5) 0.003(4)
C12 0.049(6) 0.029(5) 0.058(7) 0.006(5) -0.002(5) 0.000(4)
C13 0.053(6) 0.030(5) 0.038(6) -0.001(4) -0.004(5) 0.008(4)
C14 0.056(6) 0.037(6) 0.037(5) 0.002(4) 0.010(5) 0.013(5)

loop_
_atom_type_symbol
_atom_type_description
_atom_type_scat_dispersion_real
_atom_type_scat_dispersion_imag
_atom_type_scat_source
C C 0.0033 0.0016 'International Tables Vol C Tables 4.2.6.8 and 6.1.1.4'
H H 0.0000 0.0000 'International Tables Vol C Tables 4.2.6.8 and 6.1.1.4'
O O 0.0106 0.0060 'International Tables Vol C Tables 4.2.6.8 and 6.1.1.4'
Ag Ag -0.8971 1.1015 'International Tables Vol C Tables 4.2.6.8 and 6.1.1.4'
N N 0.0061 0.0033 'International Tables Vol C Tables 4.2.6.8 and 6.1.1.4'

loop_
_geom_angle_atom_site_label_1
_geom_angle_atom_site_label_2
_geom_angle_atom_site_label_3
_geom_angle
_geom_angle_site_symmetry_1
_geom_angle_site_symmetry_3
N4 Ag1 N5 155.9(3) . 2_665
N4 Ag1 N2 133.6(3) . 2_665
N5 Ag1 N2 70.4(3) 2_665 2_665
N4 Ag1 N1 67.9(3) . .
N5 Ag1 N1 122.6(3) 2_665 .
N2 Ag1 N1 83.8(3) 2_665 .
N4 Ag1 O1 87.1(3) . .
N5 Ag1 O1 88.8(3) 2_665 .
N2 Ag1 O1 100.2(3) 2_665 .
N1 Ag1 O1 147.2(2) . .
C4 N1 C1 115.7(8) . .
C4 N1 Ag1 102.7(6) . .
C1 N1 Ag1 123.4(6) . .
C2 N2 C1 116.7(8) . .
C2 N2 Ag1 112.0(6) . 2_665
C1 N2 Ag1 124.7(7) . 2_665
C1 N3 H3A 120.0 . .
C1 N3 H3B 120.0 . .
H3A N3 H3B 120.0 . .
C5 N4 C9 117.7(9) . .
C5 N4 Ag1 122.6(7) . .
C9 N4 Ag1 119.7(7) . .
C14 N5 C10 116.8(9) . .
C14 N5 Ag1 124.7(8) . 2_665
C10 N5 Ag1 118.5(6) . 2_665
O1 N6 O3 120.4(10) . .
O1 N6 O2 119.4(11) . .
O3 N6 O2 120.1(10) . .
N6 O1 Ag1 96.2(7) . .
N1 C1 N2 126.0(8) . .
N1 C1 N3 118.1(8) . .
N2 C1 N3 115.6(8) . .
N2 C2 C3 121.4(8) . .
N2 C2 C10 116.6(8) . .
C3 C2 C10 122.1(8) . .
C4 C3 C2 116.8(9) . .
C4 C3 H3 121.6 . .
C2 C3 H3 121.6 . .
N1 C4 C3 122.7(8) . .
N1 C4 C5 115.8(8) . .
C3 C4 C5 121.3(8) . .
N4 C5 C6 122.6(9) . .
N4 C5 C4 116.7(9) . .
C6 C5 C4 120.7(9) . .
C7 C6 C5 117.5(9) . .
C7 C6 H6 121.2 . .
C5 C6 H6 121.2 . .
C8 C7 C6 120.7(10) . .
C8 C7 H7 119.7 . .
C6 C7 H7 119.7 . .
C7 C8 C9 118.5(9) . .
C7 C8 H8 120.8 . .
C9 C8 H8 120.8 . .
N4 C9 C8 123.0(10) . .
N4 C9 H9 118.5 . .
C8 C9 H9 118.5 . .
N5 C10 C11 121.9(8) . .
N5 C10 C2 115.6(8) . .
C11 C10 C2 122.5(9) . .
C10 C11 C12 119.5(10) . .
C10 C11 H11 120.2 . .
C12 C11 H11 120.2 . .
C13 C12 C11 119.4(10) . .
C13 C12 H12 120.3 . .
C11 C12 H12 120.3 . .
C12 C13 C14 117.7(9) . .
C12 C13 H13 121.2 . .
C14 C13 H13 121.2 . .
N5 C14 C13 124.8(10) . .
N5 C14 H14 117.6 . .
C13 C14 H14 117.6 . .

loop_
_geom_bond_atom_site_label_1
_geom_bond_atom_site_label_2
_geom_bond_distance
_geom_bond_site_symmetry_2
Ag1 N4 2.226(9) .
Ag1 N5 2.275(10) 2_665
Ag1 N2 2.413(8) 2_665
Ag1 N1 2.682(8) .
Ag1 O1 2.914(10) .
N1 C4 1.339(12) .
N1 C1 1.341(12) .
N2 C2 1.337(12) .
N2 C1 1.347(12) .
N2 Ag1 2.413(8) 2_665
N3 C1 1.350(12) .
N3 H3A 0.8600 .
N3 H3B 0.8600 .
N4 C5 1.332(13) .
N4 C9 1.362(13) .
N5 C14 1.329(13) .
N5 C10 1.364(14) .
N5 Ag1 2.275(10) 2_665
N6 O1 1.230(12) .
N6 O3 1.239(14) .
N6 O2 1.241(12) .
C2 C3 1.399(13) .
C2 C10 1.494(12) .
C3 C4 1.387(13) .
C3 H3 0.9300 .
C4 C5 1.501(13) .
C5 C6 1.417(14) .
C6 C7 1.382(15) .
C6 H6 0.9300 .
C7 C8 1.364(15) .
C7 H7 0.9300 .
C8 C9 1.383(15) .
C8 H8 0.9300 .
C9 H9 0.9300 .
C10 C11 1.377(14) .
C11 C12 1.387(14) .
C11 H11 0.9300 .
C12 C13 1.365(16) .
C12 H12 0.9300 .
C13 C14 1.385(15) .
C13 H13 0.9300 .
C14 H14 0.9300 .
